data_6000389
loop_
_publ_author_name
'Hamanaka, N.'
'Imoto, H.'

_publ_section_title
;
 Syntheses, structures, and magnetic properties of metal(II) phosphates
 with M(OH)(PO4)(2): Layers (M = Ni, Co, Mg)
;
_journal_name_full 'Inorganic Chemistry'
_journal_page_first 5844
_journal_page_last 5850
_journal_paper_doi 10.1021/ic980595n
_journal_volume 37
_journal_year 1998
_chemical_formula_sum 'H15 Na Ni4 O22 P4'
_space_group_name_H-M_alt 'P 1 21 1'
_cell_angle_alpha 90.000
_cell_angle_beta 106.190
_cell_angle_gamma 90.000
_cell_length_a 8.3740
_cell_length_b 12.8100
_cell_length_c 8.3070
_cell_volume 855.76
_cod_database_code 6000389

loop_
_atom_site_label
_atom_site_fract_x
_atom_site_fract_y
_atom_site_fract_z
? ? ? ?
